data_4124764
loop_
_publ_author_name
'Kriegel, Benjamin M.'
'Bergman, Robert G.'
'Arnold, John'

_publ_section_title
;
 Nitrene Metathesis and Catalytic Nitrene Transfer Promoted by Niobium
 Bis(imido) Complexes.
;
_journal_issue 1
_journal_name_full 'Journal of the American Chemical Society'
_journal_page_first 52
_journal_page_last 55
_journal_paper_doi 10.1021/jacs.5b11287
_journal_volume 138
_journal_year 2016
_chemical_formula_sum 'C58 H95 N8 Nb'
_chemical_formula_weight 997.32
_chemical_name_common bmkxr56
_chemical_name_systematic
; 
 ? 
;
_space_group_crystal_system monoclinic
_space_group_IT_number 14
_space_group_name_Hall '-P 2yn'
_space_group_name_H-M_alt 'P 1 21/n 1'
_symmetry_space_group_name_Hall '-P 2yn'
_symmetry_space_group_name_H-M 'P 1 21/n 1'
_atom_sites_solution_hydrogens geom
_atom_sites_solution_primary iterative
_atom_sites_solution_secondary difmap
_audit_creation_method SHELXL-2014
_cell_angle_alpha 90
_cell_angle_beta 101.979(2)
_cell_angle_gamma 90
_cell_formula_units_Z 4
_cell_length_a 13.0963(5)
_cell_length_b 20.4362(7)
_cell_length_c 21.6295(7)
_cell_measurement_reflns_used 9965
_cell_measurement_temperature 100(2)
_cell_measurement_theta_max 25.35
_cell_measurement_theta_min 2.44
_cell_volume 5662.8(3)
_computing_cell_refinement 'Bruker SAINT'
_computing_data_collection 'Bruker APEX2'
_computing_data_reduction 'Bruker SAINT'
_computing_molecular_graphics ORTEP-32
_computing_publication_material WinGX
_computing_structure_refinement 'SHELXL-2014 (Sheldrick, 2014)'
_computing_structure_solution SHELXT
_diffrn_ambient_temperature 100(2)
_diffrn_detector_area_resol_mean 8.366
_diffrn_measured_fraction_theta_full 0.999
_diffrn_measured_fraction_theta_max 0.995
_diffrn_measurement_device_type 'Bruker APEX-II CCD'
_diffrn_measurement_method 'phi and omega scans'
_diffrn_radiation_type MoK\a
_diffrn_radiation_wavelength 0.71073
_diffrn_reflns_av_unetI/netI 0.0478
_diffrn_reflns_laue_measured_fraction_full 0.999
_diffrn_reflns_laue_measured_fraction_max 0.995
_diffrn_reflns_point_group_measured_fraction_full 0.999
_diffrn_reflns_point_group_measured_fraction_max 0.995
_diffrn_reflns_theta_full 25.000
_diffrn_reflns_theta_max 25.405
_diffrn_reflns_theta_min 1.385
_diffrn_source 'microfocus sealed tube'
_exptl_absorpt_coefficient_mu 0.255
_exptl_absorpt_correction_T_max 0.7452
_exptl_absorpt_correction_T_min 0.6831
_exptl_absorpt_correction_type multi-scan
_exptl_absorpt_process_details SADABS
_exptl_crystal_colour orange
_exptl_crystal_density_diffrn 1.170
_exptl_crystal_density_method 'not measured'
_exptl_crystal_description block
_exptl_crystal_F_000 2160
_exptl_crystal_size_max 0.070
_exptl_crystal_size_mid 0.060
_exptl_crystal_size_min 0.050
_refine_diff_density_max 1.907
_refine_diff_density_min -0.577
_refine_diff_density_rms 0.081
_refine_ls_extinction_method none
_refine_ls_goodness_of_fit_ref 1.046
_refine_ls_hydrogen_treatment constr
_refine_ls_matrix_type full
_refine_ls_number_parameters 622
_refine_ls_number_reflns 10382
_refine_ls_number_restraints 0
_refine_ls_restrained_S_all 1.046
_refine_ls_R_factor_all 0.0823
_refine_ls_R_factor_gt 0.0571
_refine_ls_shift/su_max 0.001
_refine_ls_shift/su_mean 0.000
_refine_ls_structure_factor_coef Fsqd
_refine_ls_weighting_details 'w=1/[\s^2^(Fo^2^)+(0.0718P)^2^+9.9604P] where P=(Fo^2^+2Fc^2^)/3'
_refine_ls_weighting_scheme calc
_refine_ls_wR_factor_gt 0.1407
_refine_ls_wR_factor_ref 0.1572
_reflns_Friedel_coverage 0.000
_reflns_number_gt 7769
_reflns_number_total 10382
_reflns_threshold_expression 'I > 2\s(I)'
_cod_data_source_file bmkxr56.cif
_cod_data_source_block shelx
_cod_depositor_comments 'Adding full bibliography for 4124762--4124769.cif.'
_cod_database_code 4124764
_shelx_space_group_comment
; 
The symmetry employed for this shelxl refinement is uniquely defined 
by the following loop, which should always be used as a source of 
symmetry information in preference to the above space-group names. 
They are only intended as comments. 
;
_shelx_estimated_absorpt_t_min 0.982
_shelx_estimated_absorpt_t_max 0.987
_shelxl_version_number 2014-3

loop_
_space_group_symop_operation_xyz
'x, y, z'
'-x+1/2, y+1/2, -z+1/2'
'-x, -y, -z'
'x-1/2, -y-1/2, z-1/2'

loop_
_atom_site_label
_atom_site_type_symbol
_atom_site_fract_x
_atom_site_fract_y
_atom_site_fract_z
_atom_site_U_iso_or_equiv
_atom_site_adp_type
_atom_site_occupancy
_atom_site_site_symmetry_order
_atom_site_calc_flag
_atom_site_refinement_flags_posn
_atom_site_refinement_flags_adp
C1 C 0.7831(3) 0.46605(18) 0.73018(17) 0.0318(9) Uani 1 1 d . .
C2 C 0.8641(3) 0.45102(19) 0.69980(17) 0.0346(9) Uani 1 1 d . .
H2 H 0.8899 0.4075 0.7050 0.042 Uiso 1 1 calc R U
C3 C 0.9125(3) 0.49207(19) 0.66248(17) 0.0330(9) Uani 1 1 d . .
C4 C 0.7201(3) 0.40713(19) 0.7424(2) 0.0413(10) Uani 1 1 d . .
H4A H 0.6766 0.4189 0.7725 0.062 Uiso 1 1 calc R U
H4B H 0.7676 0.3716 0.7600 0.062 Uiso 1 1 calc R U
H4C H 0.6755 0.3927 0.7026 0.062 Uiso 1 1 calc R U
C5 C 0.9619(3) 0.4558(2) 0.6147(2) 0.0444(10) Uani 1 1 d . .
H5A H 0.9079 0.4444 0.5777 0.067 Uiso 1 1 calc R U
H5B H 0.9954 0.4157 0.6340 0.067 Uiso 1 1 calc R U
H5C H 1.0143 0.4838 0.6016 0.067 Uiso 1 1 calc R U
C6 C 0.6588(3) 0.53295(18) 0.76373(18) 0.0325(9) Uani 1 1 d . .
C7 C 0.6552(3) 0.52680(18) 0.82838(18) 0.0376(10) Uani 1 1 d . .
C8 C 0.5577(4) 0.5275(2) 0.8445(2) 0.0461(11) Uani 1 1 d . .
H8 H 0.5534 0.5228 0.8876 0.055 Uiso 1 1 calc R U
C9 C 0.4673(4) 0.5348(2) 0.7993(2) 0.0513(12) Uani 1 1 d . .
H9 H 0.4015 0.5340 0.8112 0.062 Uiso 1 1 calc R U
C10 C 0.4723(3) 0.5432(2) 0.7364(2) 0.0458(11) Uani 1 1 d . .
H10 H 0.4096 0.5490 0.7057 0.055 Uiso 1 1 calc R U
C11 C 0.5674(3) 0.54336(19) 0.71769(19) 0.0361(9) Uani 1 1 d . .
C12 C 0.5698(3) 0.5548(2) 0.64800(18) 0.0393(10) Uani 1 1 d . .
H12 H 0.6370 0.5775 0.6468 0.047 Uiso 1 1 calc R U
C13 C 0.5686(4) 0.4912(2) 0.6110(2) 0.0553(13) Uani 1 1 d . .
H13A H 0.6330 0.4668 0.6271 0.083 Uiso 1 1 calc R U
H13B H 0.5637 0.5012 0.5662 0.083 Uiso 1 1 calc R U
H13C H 0.5084 0.4648 0.6159 0.083 Uiso 1 1 calc R U
C14 C 0.4815(3) 0.5985(2) 0.6134(2) 0.0442(11) Uani 1 1 d . .
H14A H 0.4913 0.6071 0.5704 0.066 Uiso 1 1 calc R U
H14B H 0.4822 0.6400 0.6362 0.066 Uiso 1 1 calc R U
H14C H 0.4144 0.5765 0.6114 0.066 Uiso 1 1 calc R U
C15 C 0.7547(4) 0.51958(19) 0.87930(19) 0.0419(10) Uani 1 1 d . .
H15 H 0.8105 0.5460 0.8658 0.050 Uiso 1 1 calc R U
C16 C 0.7947(5) 0.4486(2) 0.8896(2) 0.0622(14) Uani 1 1 d . .
H16A H 0.7362 0.4195 0.8920 0.093 Uiso 1 1 calc R U
H16B H 0.8471 0.4459 0.9291 0.093 Uiso 1 1 calc R U
H16C H 0.8261 0.4353 0.8542 0.093 Uiso 1 1 calc R U
C17 C 0.7411(4) 0.5460(2) 0.94361(19) 0.0538(13) Uani 1 1 d . .
H17A H 0.7062 0.5887 0.9377 0.081 Uiso 1 1 calc R U
H17B H 0.8097 0.5509 0.9717 0.081 Uiso 1 1 calc R U
H17C H 0.6986 0.5154 0.9624 0.081 Uiso 1 1 calc R U
C18 C 0.9479(3) 0.59083(19) 0.61431(18) 0.0333(9) Uani 1 1 d . .
C19 C 0.8827(3) 0.59582(19) 0.55405(18) 0.0341(9) Uani 1 1 d . .
C20 C 0.9200(4) 0.6278(2) 0.5062(2) 0.0451(11) Uani 1 1 d . .
H20 H 0.8762 0.6319 0.4655 0.054 Uiso 1 1 calc R U
C21 C 1.0198(4) 0.6536(2) 0.5172(2) 0.0511(12) Uani 1 1 d . .
H21 H 1.0442 0.6756 0.4844 0.061 Uiso 1 1 calc R U
C22 C 1.0834(4) 0.6472(2) 0.5761(2) 0.0509(12) Uani 1 1 d . .
H22 H 1.1519 0.6649 0.5832 0.061 Uiso 1 1 calc R U
C23 C 1.0505(3) 0.6158(2) 0.6256(2) 0.0407(10) Uani 1 1 d . .
C24 C 0.7736(3) 0.5673(2) 0.53822(17) 0.0377(9) Uani 1 1 d . .
H24 H 0.7617 0.5423 0.5759 0.045 Uiso 1 1 calc R U
C25 C 0.6909(3) 0.6210(2) 0.52369(19) 0.0411(10) Uani 1 1 d . .
H25A H 0.6918 0.6471 0.5618 0.062 Uiso 1 1 calc R U
H25B H 0.6219 0.6010 0.5098 0.062 Uiso 1 1 calc R U
H25C H 0.7059 0.6493 0.4901 0.062 Uiso 1 1 calc R U
C26 C 0.7605(4) 0.5196(2) 0.48187(19) 0.0505(12) Uani 1 1 d . .
H26A H 0.7650 0.5439 0.4435 0.076 Uiso 1 1 calc R U
H26B H 0.6924 0.4980 0.4761 0.076 Uiso 1 1 calc R U
H26C H 0.8159 0.4865 0.4902 0.076 Uiso 1 1 calc R U
C27 C 1.1253(3) 0.6069(2) 0.6889(2) 0.0463(11) Uani 1 1 d . .
H27 H 1.0847 0.6140 0.7227 0.056 Uiso 1 1 calc R U
C28 C 1.1693(3) 0.5370(2) 0.6967(2) 0.0543(12) Uani 1 1 d . .
H28A H 1.1132 0.5063 0.6997 0.082 Uiso 1 1 calc R U
H28B H 1.2239 0.5345 0.7352 0.082 Uiso 1 1 calc R U
H28C H 1.1990 0.5258 0.6600 0.082 Uiso 1 1 calc R U
C29 C 1.2165(4) 0.6559(3) 0.7005(3) 0.0638(14) Uani 1 1 d . .
H29A H 1.2633 0.6463 0.6717 0.096 Uiso 1 1 calc R U
H29B H 1.2551 0.6522 0.7443 0.096 Uiso 1 1 calc R U
H29C H 1.1891 0.7005 0.6928 0.096 Uiso 1 1 calc R U
C30 C 1.0499(3) 0.5936(2) 0.86697(19) 0.0465(11) Uani 1 1 d . .
C31 C 1.0499(5) 0.5214(3) 0.8860(3) 0.098(2) Uani 1 1 d . .
H31A H 0.9817 0.5100 0.8949 0.147 Uiso 1 1 calc R U
H31B H 1.1043 0.5140 0.9240 0.147 Uiso 1 1 calc R U
H31C H 1.0637 0.4941 0.8515 0.147 Uiso 1 1 calc R U
C32 C 1.1549(4) 0.6114(3) 0.8551(2) 0.0693(17) Uani 1 1 d . .
H32A H 1.1695 0.5851 0.8201 0.104 Uiso 1 1 calc R U
H32B H 1.2083 0.6030 0.8932 0.104 Uiso 1 1 calc R U
H32C H 1.1556 0.6579 0.8441 0.104 Uiso 1 1 calc R U
C33 C 1.0235(4) 0.6355(4) 0.9197(2) 0.084(2) Uani 1 1 d . .
H33A H 1.0232 0.6817 0.9077 0.126 Uiso 1 1 calc R U
H33B H 1.0759 0.6284 0.9586 0.126 Uiso 1 1 calc R U
H33C H 0.9544 0.6233 0.9267 0.126 Uiso 1 1 calc R U
C34 C 0.7819(3) 0.72119(17) 0.68778(16) 0.0269(8) Uani 1 1 d . .
C35 C 0.7182(3) 0.70537(17) 0.73036(16) 0.0273(8) Uani 1 1 d . .
C36 C 0.6199(3) 0.76364(18) 0.65190(17) 0.0321(9) Uani 1 1 d . .
C37 C 0.7182(3) 0.75726(18) 0.63744(16) 0.0306(8) Uani 1 1 d . .
C38 C 0.9660(3) 0.7507(2) 0.70415(18) 0.0365(9) Uani 1 1 d . .
H38A H 0.9364 0.7871 0.6759 0.044 Uiso 1 1 calc R U
H38B H 1.0244 0.7316 0.6875 0.044 Uiso 1 1 calc R U
C39 C 1.0078(4) 0.7773(2) 0.7695(2) 0.0488(11) Uani 1 1 d . .
H39A H 1.0391 0.7408 0.7973 0.059 Uiso 1 1 calc R U
H39B H 0.9487 0.7948 0.7866 0.059 Uiso 1 1 calc R U
C40 C 1.0890(4) 0.8309(2) 0.7722(2) 0.0556(13) Uani 1 1 d . .
H40A H 1.0561 0.8694 0.7483 0.067 Uiso 1 1 calc R U
H40B H 1.1452 0.8151 0.7516 0.067 Uiso 1 1 calc R U
C41 C 1.1366(6) 0.8515(4) 0.8396(3) 0.113(3) Uani 1 1 d . .
H41A H 1.0811 0.8659 0.8607 0.169 Uiso 1 1 calc R U
H41B H 1.1856 0.8876 0.8388 0.169 Uiso 1 1 calc R U
H41C H 1.1738 0.8144 0.8626 0.169 Uiso 1 1 calc R U
C42 C 0.7402(3) 0.68578(18) 0.84484(17) 0.0303(8) Uani 1 1 d . .
H42A H 0.7751 0.6532 0.8761 0.036 Uiso 1 1 calc R U
H42B H 0.6644 0.6841 0.8442 0.036 Uiso 1 1 calc R U
C43 C 0.7807(3) 0.75337(18) 0.86575(16) 0.0285(8) Uani 1 1 d . .
H43A H 0.7474 0.7858 0.8339 0.034 Uiso 1 1 calc R U
H43B H 0.8569 0.7548 0.8678 0.034 Uiso 1 1 calc R U
C44 C 0.7593(3) 0.7722(2) 0.93001(18) 0.0386(9) Uani 1 1 d . .
H44A H 0.6830 0.7717 0.9276 0.046 Uiso 1 1 calc R U
H44B H 0.7911 0.7390 0.9615 0.046 Uiso 1 1 calc R U
C45 C 0.8014(4) 0.8388(2) 0.9523(2) 0.0496(11) Uani 1 1 d . .
H45A H 0.8775 0.8389 0.9573 0.074 Uiso 1 1 calc R U
H45B H 0.7832 0.8487 0.9931 0.074 Uiso 1 1 calc R U
H45C H 0.7709 0.8719 0.9212 0.074 Uiso 1 1 calc R U
C46 C 0.5290(3) 0.7213(2) 0.73674(19) 0.0379(9) Uani 1 1 d . .
H46A H 0.5399 0.6815 0.7633 0.045 Uiso 1 1 calc R U
H46B H 0.4665 0.7140 0.7028 0.045 Uiso 1 1 calc R U
C47 C 0.5078(3) 0.7789(2) 0.7773(2) 0.0460(11) Uani 1 1 d . .
H47A H 0.5677 0.7840 0.8133 0.055 Uiso 1 1 calc R U
H47B H 0.5026 0.8194 0.7517 0.055 Uiso 1 1 calc R U
C48 C 0.4087(4) 0.7711(4) 0.8026(2) 0.0733(18) Uani 1 1 d . .
H48A H 0.3910 0.8139 0.8190 0.088 Uiso 1 1 calc R U
H48B H 0.3510 0.7590 0.7671 0.088 Uiso 1 1 calc R U
C49 C 0.4142(5) 0.7252(4) 0.8496(3) 0.091(2) Uani 1 1 d . .
H49A H 0.4205 0.6815 0.8322 0.137 Uiso 1 1 calc R U
H49B H 0.3507 0.7273 0.8669 0.137 Uiso 1 1 calc R U
H49C H 0.4752 0.7341 0.8833 0.137 Uiso 1 1 calc R U
C50 C 0.5334(3) 0.79775(19) 0.61271(19) 0.0371(9) Uani 1 1 d . .
H50 H 0.5445 0.8159 0.5742 0.045 Uiso 1 1 calc R U
C51 C 0.3680(3) 0.8427(2) 0.5784(2) 0.0518(12) Uani 1 1 d . .
H51A H 0.3838 0.8364 0.5360 0.062 Uiso 1 1 calc R U
H51B H 0.3746 0.8899 0.5887 0.062 Uiso 1 1 calc R U
C52 C 0.2587(4) 0.8210(3) 0.5773(2) 0.0570(13) Uani 1 1 d . .
H52A H 0.2114 0.8422 0.5412 0.068 Uiso 1 1 calc R U
H52B H 0.2541 0.7732 0.5703 0.068 Uiso 1 1 calc R U
C53 C 0.2222(5) 0.8368(3) 0.6365(3) 0.0691(15) Uani 1 1 d . .
H53A H 0.2741 0.8208 0.6734 0.083 Uiso 1 1 calc R U
H53B H 0.1554 0.8139 0.6362 0.083 Uiso 1 1 calc R U
C54 C 0.2064(8) 0.9120(3) 0.6433(5) 0.144(4) Uani 1 1 d . .
H54A H 0.2746 0.9336 0.6540 0.216 Uiso 1 1 calc R U
H54B H 0.1680 0.9201 0.6769 0.216 Uiso 1 1 calc R U
H54C H 0.1668 0.9296 0.6033 0.216 Uiso 1 1 calc R U
C55 C 0.8200(3) 0.7714(2) 0.56356(18) 0.0375(9) Uani 1 1 d . .
H55 H 0.8625 0.7363 0.5829 0.045 Uiso 1 1 calc R U
C56 C 0.8488(4) 0.8078(3) 0.5092(2) 0.0575(13) Uani 1 1 d . .
H56A H 0.8617 0.7760 0.4772 0.069 Uiso 1 1 calc R U
H56B H 0.7897 0.8360 0.4892 0.069 Uiso 1 1 calc R U
C57 C 0.9441(5) 0.8492(4) 0.5301(3) 0.096(2) Uani 1 1 d . .
H57A H 1.0055 0.8203 0.5431 0.115 Uiso 1 1 calc R U
H57B H 0.9360 0.8752 0.5674 0.115 Uiso 1 1 calc R U
C58 C 0.9634(7) 0.8950(4) 0.4788(4) 0.127(3) Uani 1 1 d . .
H58A H 0.9768 0.8694 0.4430 0.191 Uiso 1 1 calc R U
H58B H 1.0241 0.9227 0.4954 0.191 Uiso 1 1 calc R U
H58C H 0.9019 0.9227 0.4647 0.191 Uiso 1 1 calc R U
N1 N 0.7576(2) 0.52679(14) 0.74358(13) 0.0280(7) Uani 1 1 d . .
N2 N 0.9111(2) 0.55746(15) 0.66458(14) 0.0297(7) Uani 1 1 d . .
N3 N 0.9683(2) 0.60201(15) 0.80991(14) 0.0327(7) Uani 1 1 d . .
N4 N 0.8862(2) 0.70099(15) 0.70309(13) 0.0282(7) Uani 1 1 d . .
N5 N 0.7575(2) 0.66784(14) 0.78226(13) 0.0285(7) Uani 1 1 d . .
N6 N 0.6185(2) 0.73044(15) 0.70822(14) 0.0310(7) Uani 1 1 d . .
N7 N 0.4438(3) 0.80547(18) 0.62551(17) 0.0455(9) Uani 1 1 d . .
N8 N 0.7397(3) 0.78729(16) 0.58353(15) 0.0374(8) Uani 1 1 d . .
Nb Nb 0.86415(2) 0.61437(2) 0.74506(2) 0.02542(12) Uani 1 1 d . .

loop_
_atom_site_aniso_label
_atom_site_aniso_U_11
_atom_site_aniso_U_22
_atom_site_aniso_U_33
_atom_site_aniso_U_23
_atom_site_aniso_U_13
_atom_site_aniso_U_12
C1 0.036(2) 0.031(2) 0.0252(18) -0.0023(16) -0.0023(16) 0.0031(17)
C2 0.038(2) 0.030(2) 0.033(2) -0.0023(16) 0.0010(17) 0.0105(17)
C3 0.025(2) 0.038(2) 0.033(2) -0.0091(17) -0.0018(16) 0.0124(16)
C4 0.050(3) 0.027(2) 0.045(2) -0.0086(18) 0.006(2) -0.0009(18)
C5 0.044(3) 0.042(2) 0.049(3) -0.005(2) 0.014(2) 0.014(2)
C6 0.038(2) 0.0216(19) 0.040(2) -0.0065(16) 0.0120(18) -0.0019(16)
C7 0.056(3) 0.0214(19) 0.036(2) -0.0020(16) 0.0114(19) -0.0018(18)
C8 0.062(3) 0.034(2) 0.051(3) 0.000(2) 0.032(2) -0.002(2)
C9 0.045(3) 0.045(3) 0.071(3) 0.000(2) 0.028(2) -0.006(2)
C10 0.033(2) 0.045(3) 0.061(3) -0.004(2) 0.013(2) -0.0044(19)
C11 0.032(2) 0.033(2) 0.042(2) -0.0089(17) 0.0035(17) -0.0018(17)
C12 0.027(2) 0.050(3) 0.038(2) -0.0098(19) 0.0009(17) -0.0015(18)
C13 0.059(3) 0.054(3) 0.047(3) -0.014(2) -0.003(2) 0.014(2)
C14 0.035(2) 0.050(3) 0.043(2) -0.011(2) -0.0034(19) 0.0019(19)
C15 0.062(3) 0.027(2) 0.036(2) 0.0025(17) 0.010(2) 0.002(2)
C16 0.096(4) 0.038(3) 0.046(3) 0.002(2) -0.003(3) 0.012(3)
C17 0.089(4) 0.040(3) 0.033(2) 0.0029(19) 0.014(2) -0.005(2)
C18 0.028(2) 0.035(2) 0.038(2) -0.0088(17) 0.0086(17) 0.0070(16)
C19 0.038(2) 0.036(2) 0.030(2) -0.0069(16) 0.0109(17) 0.0033(17)
C20 0.050(3) 0.053(3) 0.036(2) -0.0051(19) 0.017(2) 0.006(2)
C21 0.056(3) 0.059(3) 0.048(3) -0.004(2) 0.032(2) 0.002(2)
C22 0.035(2) 0.053(3) 0.068(3) -0.009(2) 0.020(2) 0.000(2)
C23 0.031(2) 0.045(2) 0.048(2) -0.005(2) 0.0141(19) 0.0053(19)
C24 0.044(2) 0.043(2) 0.0245(19) -0.0060(17) 0.0024(17) -0.0016(19)
C25 0.039(2) 0.048(3) 0.033(2) -0.0073(19) -0.0004(18) -0.0019(19)
C26 0.070(3) 0.049(3) 0.029(2) -0.0094(19) 0.002(2) 0.001(2)
C27 0.024(2) 0.057(3) 0.056(3) -0.003(2) 0.0039(19) -0.0008(19)
C28 0.032(2) 0.068(3) 0.061(3) 0.001(2) 0.005(2) 0.011(2)
C29 0.029(2) 0.070(4) 0.087(4) 0.001(3) -0.001(2) -0.001(2)
C30 0.039(2) 0.054(3) 0.036(2) -0.007(2) -0.0141(19) 0.016(2)
C31 0.101(5) 0.076(4) 0.087(4) 0.029(4) -0.047(4) 0.016(4)
C32 0.039(3) 0.103(5) 0.053(3) -0.025(3) -0.019(2) 0.012(3)
C33 0.059(3) 0.148(6) 0.034(3) -0.030(3) -0.018(2) 0.038(4)
C34 0.0275(19) 0.0246(18) 0.0265(18) -0.0049(15) 0.0007(15) 0.0034(15)
C35 0.0288(19) 0.0223(18) 0.0296(19) -0.0058(15) 0.0032(15) 0.0020(15)
C36 0.036(2) 0.028(2) 0.0296(19) -0.0072(16) -0.0001(16) 0.0073(16)
C37 0.037(2) 0.0269(19) 0.0250(18) -0.0064(15) -0.0009(16) 0.0042(16)
C38 0.031(2) 0.041(2) 0.036(2) -0.0010(18) 0.0035(17) -0.0023(17)
C39 0.049(3) 0.049(3) 0.048(3) -0.015(2) 0.009(2) -0.006(2)
C40 0.050(3) 0.053(3) 0.064(3) -0.022(2) 0.011(2) -0.009(2)
C41 0.126(6) 0.116(6) 0.088(5) -0.054(5) -0.001(4) -0.046(5)
C42 0.036(2) 0.029(2) 0.0268(19) -0.0005(15) 0.0085(16) 0.0044(16)
C43 0.028(2) 0.031(2) 0.0251(18) 0.0017(15) 0.0024(15) 0.0036(15)
C44 0.052(3) 0.037(2) 0.028(2) -0.0026(17) 0.0126(18) 0.0028(19)
C45 0.065(3) 0.046(3) 0.039(2) -0.016(2) 0.014(2) -0.004(2)
C46 0.030(2) 0.046(2) 0.037(2) -0.0085(18) 0.0045(17) 0.0006(18)
C47 0.029(2) 0.068(3) 0.040(2) -0.015(2) 0.0058(18) 0.010(2)
C48 0.045(3) 0.137(6) 0.036(3) -0.014(3) 0.005(2) 0.015(3)
C49 0.074(4) 0.117(6) 0.084(5) -0.014(4) 0.021(4) -0.019(4)
C50 0.036(2) 0.033(2) 0.037(2) -0.0068(17) -0.0030(18) 0.0078(18)
C51 0.039(3) 0.052(3) 0.059(3) -0.003(2) -0.004(2) 0.013(2)
C52 0.048(3) 0.058(3) 0.065(3) 0.001(2) 0.011(2) 0.006(2)
C53 0.072(4) 0.067(4) 0.069(4) -0.003(3) 0.018(3) 0.012(3)
C54 0.193(9) 0.065(5) 0.222(10) -0.037(6) 0.154(9) -0.011(5)
C55 0.040(2) 0.040(2) 0.030(2) 0.0022(17) 0.0018(18) 0.0021(19)
C56 0.049(3) 0.078(4) 0.043(3) 0.014(2) 0.005(2) 0.004(3)
C57 0.051(3) 0.150(7) 0.083(4) 0.059(4) 0.005(3) -0.009(4)
C58 0.134(7) 0.134(7) 0.112(6) 0.042(5) 0.023(5) -0.047(6)
N1 0.0313(17) 0.0253(16) 0.0253(15) -0.0060(12) 0.0010(13) 0.0027(13)
N2 0.0234(16) 0.0375(18) 0.0270(16) -0.0023(13) 0.0026(12) 0.0050(13)
N3 0.0321(18) 0.0311(18) 0.0305(17) -0.0029(13) -0.0037(14) 0.0044(14)
N4 0.0263(16) 0.0301(16) 0.0266(16) -0.0021(13) 0.0018(12) 0.0019(13)
N5 0.0347(17) 0.0245(16) 0.0258(15) -0.0027(13) 0.0052(13) 0.0040(13)
N6 0.0277(17) 0.0303(17) 0.0335(17) -0.0076(14) 0.0033(13) 0.0046(13)
N7 0.036(2) 0.051(2) 0.047(2) -0.0095(17) 0.0030(16) 0.0092(17)
N8 0.040(2) 0.0373(19) 0.0322(18) 0.0018(15) 0.0011(15) 0.0007(15)
Nb 0.02434(18) 0.02650(18) 0.02247(18) -0.00326(13) -0.00193(12) 0.00431(14)

loop_
_atom_type_symbol
_atom_type_description
_atom_type_scat_dispersion_real
_atom_type_scat_dispersion_imag
_atom_type_scat_source
C C 0.0033 0.0016 'International Tables Vol C Tables 4.2.6.8 and 6.1.1.4'
H H 0.0000 0.0000 'International Tables Vol C Tables 4.2.6.8 and 6.1.1.4'
N N 0.0061 0.0033 'International Tables Vol C Tables 4.2.6.8 and 6.1.1.4'
Nb Nb -2.0727 0.6215 'International Tables Vol C Tables 4.2.6.8 and 6.1.1.4'

loop_
_geom_angle_atom_site_label_1
_geom_angle_atom_site_label_2
_geom_angle_atom_site_label_3
_geom_angle
N1 C1 C2 123.9(4)
N1 C1 C4 122.2(4)
C2 C1 C4 113.7(3)
C1 C2 C3 128.2(4)
C1 C2 H2 115.9
C3 C2 H2 115.9
N2 C3 C2 124.5(3)
N2 C3 C5 121.4(4)
C2 C3 C5 114.0(4)
C1 C4 H4A 109.5
C1 C4 H4B 109.5
H4A C4 H4B 109.5
C1 C4 H4C 109.5
H4A C4 H4C 109.5
H4B C4 H4C 109.5
C3 C5 H5A 109.5
C3 C5 H5B 109.5
H5A C5 H5B 109.5
C3 C5 H5C 109.5
H5A C5 H5C 109.5
H5B C5 H5C 109.5
C11 C6 C7 121.1(4)
C11 C6 N1 118.7(3)
C7 C6 N1 120.2(3)
C8 C7 C6 117.9(4)
C8 C7 C15 120.6(4)
C6 C7 C15 121.5(4)
C9 C8 C7 121.4(4)
C9 C8 H8 119.3
C7 C8 H8 119.3
C8 C9 C10 120.1(4)
C8 C9 H9 120.0
C10 C9 H9 120.0
C9 C10 C11 121.0(4)
C9 C10 H10 119.5
C11 C10 H10 119.5
C10 C11 C6 118.5(4)
C10 C11 C12 119.4(4)
C6 C11 C12 122.1(4)
C13 C12 C14 108.5(3)
C13 C12 C11 112.8(4)
C14 C12 C11 113.7(3)
C13 C12 H12 107.2
C14 C12 H12 107.2
C11 C12 H12 107.2
C12 C13 H13A 109.5
C12 C13 H13B 109.5
H13A C13 H13B 109.5
C12 C13 H13C 109.5
H13A C13 H13C 109.5
H13B C13 H13C 109.5
C12 C14 H14A 109.5
C12 C14 H14B 109.5
H14A C14 H14B 109.5
C12 C14 H14C 109.5
H14A C14 H14C 109.5
H14B C14 H14C 109.5
C7 C15 C17 112.1(4)
C7 C15 C16 114.1(4)
C17 C15 C16 107.5(4)
C7 C15 H15 107.6
C17 C15 H15 107.6
C16 C15 H15 107.6
C15 C16 H16A 109.5
C15 C16 H16B 109.5
H16A C16 H16B 109.5
C15 C16 H16C 109.5
H16A C16 H16C 109.5
H16B C16 H16C 109.5
C15 C17 H17A 109.5
C15 C17 H17B 109.5
H17A C17 H17B 109.5
C15 C17 H17C 109.5
H17A C17 H17C 109.5
H17B C17 H17C 109.5
C19 C18 C23 120.6(4)
C19 C18 N2 119.8(3)
C23 C18 N2 119.6(3)
C20 C19 C18 118.8(4)
C20 C19 C24 118.2(4)
C18 C19 C24 123.0(4)
C21 C20 C19 121.0(4)
C21 C20 H20 119.5
C19 C20 H20 119.5
C22 C21 C20 119.5(4)
C22 C21 H21 120.3
C20 C21 H21 120.3
C21 C22 C23 122.1(4)
C21 C22 H22 118.9
C23 C22 H22 118.9
C22 C23 C18 118.0(4)
C22 C23 C27 120.3(4)
C18 C23 C27 121.7(4)
C19 C24 C25 111.4(3)
C19 C24 C26 111.5(3)
C25 C24 C26 109.5(3)
C19 C24 H24 108.1
C25 C24 H24 108.1
C26 C24 H24 108.1
C24 C25 H25A 109.5
C24 C25 H25B 109.5
H25A C25 H25B 109.5
C24 C25 H25C 109.5
H25A C25 H25C 109.5
H25B C25 H25C 109.5
C24 C26 H26A 109.5
C24 C26 H26B 109.5
H26A C26 H26B 109.5
C24 C26 H26C 109.5
H26A C26 H26C 109.5
H26B C26 H26C 109.5
C23 C27 C28 111.5(4)
C23 C27 C29 113.7(4)
C28 C27 C29 109.1(4)
C23 C27 H27 107.4
C28 C27 H27 107.4
C29 C27 H27 107.4
C27 C28 H28A 109.5
C27 C28 H28B 109.5
H28A C28 H28B 109.5
C27 C28 H28C 109.5
H28A C28 H28C 109.5
H28B C28 H28C 109.5
C27 C29 H29A 109.5
C27 C29 H29B 109.5
H29A C29 H29B 109.5
C27 C29 H29C 109.5
H29A C29 H29C 109.5
H29B C29 H29C 109.5
N3 C30 C32 111.2(4)
N3 C30 C33 109.0(3)
C32 C30 C33 110.6(4)
N3 C30 C31 107.4(4)
C32 C30 C31 109.4(5)
C33 C30 C31 109.1(5)
C30 C31 H31A 109.5
C30 C31 H31B 109.5
H31A C31 H31B 109.5
C30 C31 H31C 109.5
H31A C31 H31C 109.5
H31B C31 H31C 109.5
C30 C32 H32A 109.5
C30 C32 H32B 109.5
H32A C32 H32B 109.5
C30 C32 H32C 109.5
H32A C32 H32C 109.5
H32B C32 H32C 109.5
C30 C33 H33A 109.5
C30 C33 H33B 109.5
H33A C33 H33B 109.5
C30 C33 H33C 109.5
H33A C33 H33C 109.5
H33B C33 H33C 109.5
N4 C34 C35 117.5(3)
N4 C34 C37 135.9(3)
C35 C34 C37 106.6(3)
N4 C34 Nb 50.14(17)
C35 C34 Nb 75.0(2)
C37 C34 Nb 154.7(2)
N5 C35 N6 130.9(3)
N5 C35 C34 119.6(3)
N6 C35 C34 109.4(3)
N5 C35 Nb 50.67(17)
N6 C35 Nb 154.9(2)
C34 C35 Nb 74.1(2)
C37 C36 N6 109.3(3)
C37 C36 C50 124.2(4)
N6 C36 C50 126.5(4)
C36 C37 N8 120.1(3)
C36 C37 C34 107.3(3)
N8 C37 C34 132.4(4)
N4 C38 C39 112.7(3)
N4 C38 H38A 109.0
C39 C38 H38A 109.0
N4 C38 H38B 109.0
C39 C38 H38B 109.0
H38A C38 H38B 107.8
C38 C39 C40 114.3(4)
C38 C39 H39A 108.7
C40 C39 H39A 108.7
C38 C39 H39B 108.7
C40 C39 H39B 108.7
H39A C39 H39B 107.6
C39 C40 C41 112.4(5)
C39 C40 H40A 109.1
C41 C40 H40A 109.1
C39 C40 H40B 109.1
C41 C40 H40B 109.1
H40A C40 H40B 107.9
C40 C41 H41A 109.5
C40 C41 H41B 109.5
H41A C41 H41B 109.5
C40 C41 H41C 109.5
H41A C41 H41C 109.5
H41B C41 H41C 109.5
N5 C42 C43 113.1(3)
N5 C42 H42A 109.0
C43 C42 H42A 109.0
N5 C42 H42B 109.0
C43 C42 H42B 109.0
H42A C42 H42B 107.8
C42 C43 C44 112.5(3)
C42 C43 H43A 109.1
C44 C43 H43A 109.1
C42 C43 H43B 109.1
C44 C43 H43B 109.1
H43A C43 H43B 107.8
C45 C44 C43 113.3(3)
C45 C44 H44A 108.9
C43 C44 H44A 108.9
C45 C44 H44B 108.9
C43 C44 H44B 108.9
H44A C44 H44B 107.7
C44 C45 H45A 109.5
C44 C45 H45B 109.5
H45A C45 H45B 109.5
C44 C45 H45C 109.5
H45A C45 H45C 109.5
H45B C45 H45C 109.5
N6 C46 C47 113.9(3)
N6 C46 H46A 108.8
C47 C46 H46A 108.8
N6 C46 H46B 108.8
C47 C46 H46B 108.8
H46A C46 H46B 107.7
C48 C47 C46 113.4(4)
C48 C47 H47A 108.9
C46 C47 H47A 108.9
C48 C47 H47B 108.9
C46 C47 H47B 108.9
H47A C47 H47B 107.7
C49 C48 C47 114.9(5)
C49 C48 H48A 108.5
C47 C48 H48A 108.5
C49 C48 H48B 108.5
C47 C48 H48B 108.5
H48A C48 H48B 107.5
C48 C49 H49A 109.5
C48 C49 H49B 109.5
H49A C49 H49B 109.5
C48 C49 H49C 109.5
H49A C49 H49C 109.5
H49B C49 H49C 109.5
N7 C50 C36 125.4(4)
N7 C50 H50 117.3
C36 C50 H50 117.3
N7 C51 C52 111.3(4)
N7 C51 H51A 109.4
C52 C51 H51A 109.4
N7 C51 H51B 109.4
C52 C51 H51B 109.4
H51A C51 H51B 108.0
C53 C52 C51 113.5(5)
C53 C52 H52A 108.9
C51 C52 H52A 108.9
C53 C52 H52B 108.9
C51 C52 H52B 108.9
H52A C52 H52B 107.7
C52 C53 C54 111.4(5)
C52 C53 H53A 109.4
C54 C53 H53A 109.4
C52 C53 H53B 109.4
C54 C53 H53B 109.4
H53A C53 H53B 108.0
C53 C54 H54A 109.5
C53 C54 H54B 109.5
H54A C54 H54B 109.5
C53 C54 H54C 109.5
H54A C54 H54C 109.5
H54B C54 H54C 109.5
N8 C55 C56 120.2(4)
N8 C55 H55 119.9
C56 C55 H55 119.9
C57 C56 C55 111.8(4)
C57 C56 H56A 109.3
C55 C56 H56A 109.3
C57 C56 H56B 109.3
C55 C56 H56B 109.3
H56A C56 H56B 107.9
C56 C57 C58 112.6(5)
C56 C57 H57A 109.1
C58 C57 H57A 109.1
C56 C57 H57B 109.1
C58 C57 H57B 109.1
H57A C57 H57B 107.8
C57 C58 H58A 109.5
C57 C58 H58B 109.5
H58A C58 H58B 109.5
C57 C58 H58C 109.5
H58A C58 H58C 109.5
H58B C58 H58C 109.5
C1 N1 C6 115.1(3)
C1 N1 Nb 123.9(3)
C6 N1 Nb 120.7(2)
C3 N2 C18 115.8(3)
C3 N2 Nb 122.9(3)
C18 N2 Nb 121.1(2)
C30 N3 Nb 175.6(3)
C34 N4 C38 117.5(3)
C34 N4 Nb 98.0(2)
C38 N4 Nb 140.1(2)
C35 N5 C42 120.9(3)
C35 N5 Nb 98.5(2)
C42 N5 Nb 137.7(2)
C35 N6 C36 107.3(3)
C35 N6 C46 126.3(3)
C36 N6 C46 126.3(3)
C50 N7 C51 115.6(4)
C55 N8 C37 120.0(3)
N3 Nb N4 108.77(13)
N3 Nb N5 103.94(13)
N4 Nb N5 83.32(12)
N3 Nb N1 105.73(13)
N4 Nb N1 145.49(11)
N5 Nb N1 87.66(11)
N3 Nb N2 104.35(13)
N4 Nb N2 91.00(11)
N5 Nb N2 151.48(11)
N1 Nb N2 81.31(11)
N3 Nb C34 131.99(13)
N4 Nb C34 31.82(11)
N5 Nb C34 59.97(11)
N1 Nb C34 117.29(11)
N2 Nb C34 102.28(11)
N3 Nb C35 128.29(12)
N4 Nb C35 60.01(12)
N5 Nb C35 30.87(11)
N1 Nb C35 97.26(11)
N2 Nb C35 124.78(11)
C34 Nb C35 30.90(11)

loop_
_geom_bond_atom_site_label_1
_geom_bond_atom_site_label_2
_geom_bond_distance
C1 N1 1.333(5)
C1 C2 1.394(6)
C1 C4 1.513(6)
C2 C3 1.403(6)
C2 H2 0.9500
C3 N2 1.337(5)
C3 C5 1.522(5)
C4 H4A 0.9800
C4 H4B 0.9800
C4 H4C 0.9800
C5 H5A 0.9800
C5 H5B 0.9800
C5 H5C 0.9800
C6 C11 1.405(5)
C6 C7 1.414(5)
C6 N1 1.454(5)
C7 C8 1.392(6)
C7 C15 1.529(6)
C8 C9 1.379(7)
C8 H8 0.9500
C9 C10 1.385(6)
C9 H9 0.9500
C10 C11 1.387(6)
C10 H10 0.9500
C11 C12 1.532(6)
C12 C13 1.524(6)
C12 C14 1.529(6)
C12 H12 1.0000
C13 H13A 0.9800
C13 H13B 0.9800
C13 H13C 0.9800
C14 H14A 0.9800
C14 H14B 0.9800
C14 H14C 0.9800
C15 C17 1.537(6)
C15 C16 1.542(6)
C15 H15 1.0000
C16 H16A 0.9800
C16 H16B 0.9800
C16 H16C 0.9800
C17 H17A 0.9800
C17 H17B 0.9800
C17 H17C 0.9800
C18 C19 1.406(5)
C18 C23 1.410(6)
C18 N2 1.449(5)
C19 C20 1.395(6)
C19 C24 1.516(6)
C20 C21 1.384(6)
C20 H20 0.9500
C21 C22 1.374(7)
C21 H21 0.9500
C22 C23 1.393(6)
C22 H22 0.9500
C23 C27 1.520(6)
C24 C25 1.528(6)
C24 C26 1.542(5)
C24 H24 1.0000
C25 H25A 0.9800
C25 H25B 0.9800
C25 H25C 0.9800
C26 H26A 0.9800
C26 H26B 0.9800
C26 H26C 0.9800
C27 C28 1.535(6)
C27 C29 1.539(6)
C27 H27 1.0000
C28 H28A 0.9800
C28 H28B 0.9800
C28 H28C 0.9800
C29 H29A 0.9800
C29 H29B 0.9800
C29 H29C 0.9800
C30 N3 1.465(5)
C30 C32 1.495(7)
C30 C33 1.522(7)
C30 C31 1.532(7)
C31 H31A 0.9800
C31 H31B 0.9800
C31 H31C 0.9800
C32 H32A 0.9800
C32 H32B 0.9800
C32 H32C 0.9800
C33 H33A 0.9800
C33 H33B 0.9800
C33 H33C 0.9800
C34 N4 1.399(4)
C34 C35 1.403(5)
C34 C37 1.431(5)
C34 Nb 2.628(3)
C35 N5 1.369(4)
C35 N6 1.391(5)
C35 Nb 2.639(3)
C36 C37 1.392(5)
C36 N6 1.398(5)
C36 C50 1.446(5)
C37 N8 1.397(5)
C38 N4 1.454(5)
C38 C39 1.508(6)
C38 H38A 0.9900
C38 H38B 0.9900
C39 C40 1.520(6)
C39 H39A 0.9900
C39 H39B 0.9900
C40 C41 1.520(7)
C40 H40A 0.9900
C40 H40B 0.9900
C41 H41A 0.9800
C41 H41B 0.9800
C41 H41C 0.9800
C42 N5 1.465(5)
C42 C43 1.515(5)
C42 H42A 0.9900
C42 H42B 0.9900
C43 C44 1.523(5)
C43 H43A 0.9900
C43 H43B 0.9900
C44 C45 1.509(6)
C44 H44A 0.9900
C44 H44B 0.9900
C45 H45A 0.9800
C45 H45B 0.9800
C45 H45C 0.9800
C46 N6 1.447(5)
C46 C47 1.527(6)
C46 H46A 0.9900
C46 H46B 0.9900
C47 C48 1.519(7)
C47 H47A 0.9900
C47 H47B 0.9900
C48 C49 1.375(9)
C48 H48A 0.9900
C48 H48B 0.9900
C49 H49A 0.9800
C49 H49B 0.9800
C49 H49C 0.9800
C50 N7 1.270(5)
C50 H50 0.9500
C51 N7 1.477(5)
C51 C52 1.493(7)
C51 H51A 0.9900
C51 H51B 0.9900
C52 C53 1.493(7)
C52 H52A 0.9900
C52 H52B 0.9900
C53 C54 1.563(9)
C53 H53A 0.9900
C53 H53B 0.9900
C54 H54A 0.9800
C54 H54B 0.9800
C54 H54C 0.9800
C55 N8 1.261(5)
C55 C56 1.504(6)
C55 H55 0.9500
C56 C57 1.498(8)
C56 H56A 0.9900
C56 H56B 0.9900
C57 C58 1.515(9)
C57 H57A 0.9900
C57 H57B 0.9900
C58 H58A 0.9800
C58 H58B 0.9800
C58 H58C 0.9800
N1 Nb 2.266(3)
N2 Nb 2.281(3)
N3 Nb 1.760(3)
N4 Nb 2.037(3)
N5 Nb 2.063(3)
